data_7001930
loop_
_publ_author_name
'Fawcett, John'
'Harding, Duncan A. J.'
'Hope, Eric G.'
'Singh, Kuldip'
'Solan, Gregory A.'

_publ_section_title
;
 N-Heterocyclic carbene-containing ruthenium difluoro complexes and
 their reactivity towards BF3
;
_journal_issue 34
_journal_name_full 'Dalton Transactions'
_journal_page_first 6861
_journal_page_last 6870
_journal_paper_doi 10.1039/b906321h
_journal_year 2009
_chemical_formula_moiety '(C45 H48 B F4 N4 O3 Ru)+ (B F4)- 3(C H Cl3)'
_chemical_formula_sum 'C48 H51 B2 Cl9 F8 N4 O3 Ru'
_chemical_formula_weight 1325.67
_chemical_name_systematic
;
?
;
_space_group_IT_number 62
_symmetry_cell_setting orthorhombic
_symmetry_space_group_name_Hall '-P 2ac 2n'
_symmetry_space_group_name_H-M 'P n m a'
_atom_sites_solution_hydrogens geom
_atom_sites_solution_primary direct
_atom_sites_solution_secondary difmap
_audit_creation_method SHELXL-97
_cell_angle_alpha 90.00
_cell_angle_beta 90.00
_cell_angle_gamma 90.00
_cell_formula_units_Z 4
_cell_length_a 16.372(2)
_cell_length_b 14.6632(18)
_cell_length_c 24.624(3)
_cell_measurement_reflns_used 920
_cell_measurement_temperature 150(2)
_cell_measurement_theta_max 20.47
_cell_measurement_theta_min 2.49
_cell_volume 5911.4(13)
_computing_cell_refinement 'Bruker SMART'
_computing_data_collection 'Bruker SMART'
_computing_data_reduction 'Bruker SHELXTL'
_computing_molecular_graphics 'Bruker SHELXTL'
_computing_publication_material 'Bruker SHELXTL'
_computing_structure_refinement 'SHELXL-97 (Sheldrick, 1997)'
_computing_structure_solution 'SHELXS-97 (Sheldrick, 1990)'
_diffrn_ambient_temperature 150(2)
_diffrn_measured_fraction_theta_full 1.000
_diffrn_measured_fraction_theta_max 1.000
_diffrn_measurement_device_type 'Bruker Apex 2000 CCD area detector'
_diffrn_measurement_method 'phi and omega scans'
_diffrn_radiation_monochromator graphite
_diffrn_radiation_source 'fine-focus sealed tube'
_diffrn_radiation_type MoK\a
_diffrn_radiation_wavelength 0.71073
_diffrn_reflns_av_R_equivalents 0.0566
_diffrn_reflns_av_sigmaI/netI 0.0384
_diffrn_reflns_limit_h_max 18
_diffrn_reflns_limit_h_min -18
_diffrn_reflns_limit_k_max 16
_diffrn_reflns_limit_k_min -16
_diffrn_reflns_limit_l_max 27
_diffrn_reflns_limit_l_min -27
_diffrn_reflns_number 35580
_diffrn_reflns_theta_full 23.27
_diffrn_reflns_theta_max 23.27
_diffrn_reflns_theta_min 1.49
_exptl_absorpt_coefficient_mu 0.739
_exptl_absorpt_correction_T_max 0.86
_exptl_absorpt_correction_T_min 0.72
_exptl_absorpt_correction_type empirical
_exptl_absorpt_process_details
;
absorption correction based on 13317 reflections (SADABS); Rint 0.047 before
correction and 0.037 after.
;
_exptl_crystal_colour colourless
_exptl_crystal_density_diffrn 1.490
_exptl_crystal_density_method 'not measured'
_exptl_crystal_description needle
_exptl_crystal_F_000 2680
_exptl_crystal_size_max 0.29
_exptl_crystal_size_mid 0.13
_exptl_crystal_size_min 0.12
_refine_diff_density_max 1.307
_refine_diff_density_min -0.850
_refine_diff_density_rms 0.093
_refine_ls_extinction_method none
_refine_ls_goodness_of_fit_ref 1.083
_refine_ls_hydrogen_treatment constr
_refine_ls_matrix_type full
_refine_ls_number_parameters 403
_refine_ls_number_reflns 4446
_refine_ls_number_restraints 0
_refine_ls_restrained_S_all 1.083
_refine_ls_R_factor_all 0.0814
_refine_ls_R_factor_gt 0.0667
_refine_ls_shift/su_max 0.001
_refine_ls_shift/su_mean 0.000
_refine_ls_structure_factor_coef Fsqd
_refine_ls_weighting_details 'calc w=1/[\s^2^(Fo^2^)+(0.0860P)^2^+17.6559P] where P=(Fo^2^+2Fc^2^)/3'
_refine_ls_weighting_scheme calc
_refine_ls_wR_factor_gt 0.1655
_refine_ls_wR_factor_ref 0.1746
_reflns_number_gt 3729
_reflns_number_total 4446
_reflns_threshold_expression >2sigma(I)
_cod_data_source_file b906321h.txt
_cod_data_source_block 04113a
_cod_depositor_comments
;
The following automatic conversions were performed:
'_symmetry_cell_setting' value 'Orthorhombic' changed to 'orthorhombic'
according to '/home/saulius/struct/CIF-dictionaries/cif_core.dic'
dictionary named 'cif_core.dic' version 2.4.1 from 2010-06-29.

Automatic conversion script
Id: cif_fix_enum 1527 2010-12-29 10:47:43Z saulius 
;
_cod_original_sg_symbol_H-M Pnma
_cod_database_code 7001930

loop_
_symmetry_equiv_pos_as_xyz
'x, y, z'
'-x+1/2, -y, z+1/2'
'-x, y+1/2, -z'
'x+1/2, -y+1/2, -z+1/2'
'-x, -y, -z'
'x-1/2, y, -z-1/2'
'x, -y-1/2, z'
'-x-1/2, y-1/2, z-1/2'

loop_
_atom_site_label
_atom_site_type_symbol
_atom_site_fract_x
_atom_site_fract_y
_atom_site_fract_z
_atom_site_U_iso_or_equiv
_atom_site_adp_type
_atom_site_occupancy
_atom_site_symmetry_multiplicity
_atom_site_calc_flag
_atom_site_refinement_flags
_atom_site_disorder_assembly
_atom_site_disorder_group
Ru1 Ru 0.82231(3) 0.2500 0.79871(2) 0.0240(2) Uani 1 2 d S . .
N1 N 0.8069(3) 0.0474(3) 0.75272(19) 0.0347(11) Uani 1 1 d . . .
N2 N 0.8043(3) 0.0429(3) 0.83926(18) 0.0343(11) Uani 1 1 d . . .
O1 O 0.9438(4) 0.2500 0.7022(2) 0.0399(14) Uani 1 2 d S . .
O2 O 0.9675(3) 0.2500 0.8733(2) 0.0404(14) Uani 1 2 d S . .
O3 O 0.7047(3) 0.2500 0.8975(2) 0.0380(13) Uani 1 2 d S . .
C1 C 0.8140(3) 0.1019(4) 0.7970(2) 0.0314(13) Uani 1 1 d . . .
C2 C 0.7924(4) -0.0425(4) 0.7676(3) 0.0464(16) Uani 1 1 d . . .
H2 H 0.7854 -0.0917 0.7443 0.056 Uiso 1 1 calc R . .
C3 C 0.7903(4) -0.0449(4) 0.8214(3) 0.0482(16) Uani 1 1 d . . .
H3 H 0.7811 -0.0960 0.8429 0.058 Uiso 1 1 calc R . .
C4 C 0.8984(5) 0.2500 0.7359(3) 0.0290(18) Uani 1 2 d S . .
C5 C 0.9122(5) 0.2500 0.8446(3) 0.0312(18) Uani 1 2 d S . .
C6 C 0.7472(5) 0.2500 0.8616(3) 0.0300(18) Uani 1 2 d S . .
C7 C 0.8251(4) 0.0688(4) 0.6964(2) 0.0379(14) Uani 1 1 d . . .
C8 C 0.9062(4) 0.0604(4) 0.6799(3) 0.0468(16) Uani 1 1 d . . .
C9 C 0.9241(5) 0.0767(5) 0.6268(3) 0.068(2) Uani 1 1 d . . .
H9 H 0.9782 0.0731 0.6156 0.082 Uiso 1 1 calc R . .
C10 C 0.8651(7) 0.0983(6) 0.5892(3) 0.083(3) Uani 1 1 d . . .
C11 C 0.7843(6) 0.1013(5) 0.6064(3) 0.069(2) Uani 1 1 d . . .
H11 H 0.7438 0.1150 0.5813 0.083 Uiso 1 1 calc R . .
C12 C 0.7618(4) 0.0841(4) 0.6607(2) 0.0470(16) Uani 1 1 d . . .
C13 C 0.9729(4) 0.0322(5) 0.7187(3) 0.060(2) Uani 1 1 d . . .
H13A H 0.9839 0.0813 0.7434 0.090 Uiso 1 1 d R . .
H13B H 1.0215 0.0179 0.6987 0.090 Uiso 1 1 d R . .
H13C H 0.9557 -0.0205 0.7388 0.090 Uiso 1 1 d R . .
C14 C 0.8855(8) 0.1164(9) 0.5302(3) 0.137(5) Uani 1 1 d . . .
H14A H 0.9151 0.0657 0.5154 0.205 Uiso 1 1 d R . .
H14B H 0.9183 0.1705 0.5276 0.205 Uiso 1 1 d R . .
H14C H 0.8357 0.1249 0.5103 0.205 Uiso 1 1 d R . .
C15 C 0.6733(4) 0.0752(6) 0.6765(3) 0.062(2) Uani 1 1 d . . .
H15A H 0.6523 0.0179 0.6638 0.094 Uiso 1 1 d R . .
H15B H 0.6425 0.1242 0.6607 0.094 Uiso 1 1 d R . .
H15C H 0.6688 0.0779 0.7154 0.094 Uiso 1 1 d R . .
C16 C 0.8129(3) 0.0615(4) 0.8968(2) 0.0355(14) Uani 1 1 d . . .
C17 C 0.8913(4) 0.0658(4) 0.9183(2) 0.0415(15) Uani 1 1 d . . .
C18 C 0.8993(4) 0.0831(5) 0.9732(3) 0.0475(16) Uani 1 1 d . . .
H18 H 0.9513 0.0883 0.9880 0.057 Uiso 1 1 calc R . .
C19 C 0.8321(4) 0.0928(5) 1.0065(3) 0.0487(16) Uani 1 1 d . . .
C20 C 0.7556(4) 0.0814(4) 0.9845(2) 0.0441(16) Uani 1 1 d . . .
H20 H 0.7103 0.0857 1.0071 0.053 Uiso 1 1 calc R . .
C21 C 0.7435(3) 0.0635(4) 0.9294(2) 0.0374(14) Uani 1 1 d . . .
C22 C 0.9658(4) 0.0437(5) 0.8845(3) 0.0503(17) Uani 1 1 d . . .
H22A H 0.9707 -0.0212 0.8808 0.075 Uiso 1 1 d R . .
H22B H 1.0138 0.0674 0.9020 0.075 Uiso 1 1 d R . .
H22C H 0.9604 0.0708 0.8492 0.075 Uiso 1 1 d R . .
C23 C 0.8412(5) 0.1143(6) 1.0665(3) 0.064(2) Uani 1 1 d . . .
H23A H 0.7897 0.1060 1.0844 0.096 Uiso 1 1 d R . .
H23B H 0.8586 0.1765 1.0706 0.096 Uiso 1 1 d R . .
H23C H 0.8811 0.0744 1.0823 0.096 Uiso 1 1 d R . .
C24 C 0.6595(3) 0.0479(4) 0.9070(2) 0.0436(15) Uani 1 1 d . . .
H24A H 0.6555 0.0741 0.8714 0.065 Uiso 1 1 d R . .
H24B H 0.6201 0.0761 0.9305 0.065 Uiso 1 1 d R . .
H24C H 0.6488 -0.0164 0.9050 0.065 Uiso 1 1 d R . .
B1 B 0.6338(6) 0.2500 0.7661(4) 0.037(2) Uani 1 2 d S . .
F1 F 0.7195(3) 0.2500 0.7456(2) 0.0492(13) Uani 1 2 d S . .
F2 F 0.6228(2) 0.1725(3) 0.79686(13) 0.0473(9) Uani 1 1 d . . .
F3 F 0.5811(3) 0.2500 0.72127(19) 0.0462(13) Uani 1 2 d S . .
B2 B 0.6690(8) 0.7500 0.8772(5) 0.067(4) Uani 1 2 d S . .
F4 F 0.7238(4) 0.7500 0.8360(3) 0.090(2) Uani 1 2 d S A .
F5 F 0.6067(6) 0.8141(7) 0.8549(4) 0.081(3) Uani 0.50 1 d P A 1
F6 F 0.7071(6) 0.8191(6) 0.9143(4) 0.066(2) Uani 0.50 1 d P A 1
F7' F 0.6397(10) 0.8123(8) 0.8989(6) 0.121(5) Uani 0.50 1 d P A 2
C25 C 0.9359(8) 0.7500 0.5921(7) 0.106(5) Uani 1 2 d S . .
H25 H 0.9954 0.7500 0.5969 0.128 Uiso 1 2 calc SR . .
Cl1 Cl 0.9159(3) 0.7500 0.5191(2) 0.1306(16) Uani 1 2 d S . .
Cl2 Cl 0.9011(3) 0.8502(2) 0.61476(17) 0.1688(18) Uani 1 1 d . . .
C26 C 0.616(2) 0.7500 0.7299(9) 0.071(7) Uani 0.50 2 d SP . 1
Cl3 Cl 0.7101(4) 0.7500 0.69300(19) 0.0640(14) Uani 0.50 2 d SP . 1
C26' C 0.5541(18) 0.7500 0.7385(9) 0.062(6) Uani 0.50 2 d SP . 2
Cl3' Cl 0.4490(4) 0.7500 0.7369(3) 0.103(2) Uani 0.50 2 d SP . 2
Cl4 Cl 0.5803(3) 0.8478(3) 0.70921(19) 0.1728(17) Uani 1 1 d . . .
H26 H 0.5930 0.7500 0.7715 0.207 Uiso 1 2 d SR . .
C27 C 0.8658(6) 0.7500 0.9652(4) 0.058(3) Uani 1 2 d S . .
H27 H 0.8057 0.7500 0.9437 0.069 Uiso 1 2 d SR . .
Cl5 Cl 0.8607(3) 0.8631(3) 0.97102(18) 0.0767(12) Uani 0.50 1 d P . .
Cl6 Cl 0.9364(3) 0.7160(4) 0.9151(2) 0.111(2) Uani 0.50 1 d P . .
Cl7 Cl 0.8955(3) 0.7035(4) 1.0290(2) 0.1111(19) Uani 0.50 1 d P . .

loop_
_atom_site_aniso_label
_atom_site_aniso_U_11
_atom_site_aniso_U_22
_atom_site_aniso_U_33
_atom_site_aniso_U_23
_atom_site_aniso_U_13
_atom_site_aniso_U_12
Ru1 0.0227(3) 0.0287(4) 0.0205(3) 0.000 -0.0020(3) 0.000
N1 0.034(3) 0.035(3) 0.035(3) -0.004(2) 0.004(2) -0.003(2)
N2 0.039(3) 0.032(3) 0.031(3) 0.005(2) 0.000(2) -0.003(2)
O1 0.039(3) 0.043(3) 0.038(3) 0.000 0.010(3) 0.000
O2 0.037(3) 0.051(4) 0.033(3) 0.000 -0.011(3) 0.000
O3 0.039(3) 0.044(3) 0.031(3) 0.000 0.006(3) 0.000
C1 0.022(3) 0.038(3) 0.034(3) -0.003(3) -0.004(2) -0.001(2)
C2 0.050(4) 0.037(4) 0.052(4) -0.006(3) 0.001(3) -0.014(3)
C3 0.057(4) 0.035(4) 0.053(4) 0.004(3) -0.001(3) -0.006(3)
C4 0.028(4) 0.030(4) 0.029(5) 0.000 -0.006(4) 0.000
C5 0.028(4) 0.042(5) 0.023(4) 0.000 0.004(4) 0.000
C6 0.029(4) 0.026(4) 0.035(5) 0.000 -0.006(4) 0.000
C7 0.043(3) 0.035(3) 0.036(3) -0.005(3) 0.001(3) -0.010(3)
C8 0.049(4) 0.047(4) 0.044(4) -0.016(3) 0.010(3) -0.013(3)
C9 0.071(5) 0.076(5) 0.058(5) -0.036(4) 0.027(4) -0.042(4)
C10 0.118(8) 0.088(6) 0.042(5) -0.033(4) 0.029(5) -0.060(6)
C11 0.103(6) 0.069(5) 0.036(4) -0.012(4) -0.021(4) -0.026(5)
C12 0.058(4) 0.048(4) 0.035(4) -0.012(3) -0.010(3) -0.011(3)
C13 0.038(4) 0.051(4) 0.091(6) -0.011(4) 0.015(4) -0.002(3)
C14 0.193(13) 0.173(12) 0.044(5) -0.008(6) 0.024(6) -0.105(10)
C15 0.052(4) 0.073(5) 0.061(5) -0.025(4) -0.013(4) -0.003(4)
C16 0.037(3) 0.034(3) 0.036(3) 0.010(3) -0.004(3) 0.002(3)
C17 0.044(4) 0.042(4) 0.039(4) 0.015(3) -0.001(3) 0.004(3)
C18 0.041(4) 0.055(4) 0.047(4) 0.013(3) -0.011(3) 0.003(3)
C19 0.053(4) 0.048(4) 0.045(4) 0.013(3) -0.007(3) 0.003(3)
C20 0.049(4) 0.048(4) 0.035(4) 0.012(3) 0.005(3) 0.007(3)
C21 0.037(3) 0.035(3) 0.041(3) 0.014(3) 0.002(3) 0.006(3)
C22 0.037(3) 0.053(4) 0.061(4) 0.010(3) 0.002(3) 0.011(3)
C23 0.073(5) 0.078(5) 0.042(4) 0.010(4) -0.009(4) 0.000(4)
C24 0.036(3) 0.050(4) 0.044(4) 0.010(3) 0.001(3) -0.001(3)
B1 0.027(5) 0.058(7) 0.026(5) 0.000 -0.004(4) 0.000
F1 0.042(3) 0.061(3) 0.044(3) 0.000 -0.007(2) 0.000
F2 0.0366(19) 0.060(2) 0.045(2) 0.0112(18) -0.0042(15) -0.0080(17)
F3 0.030(3) 0.068(3) 0.041(3) 0.000 -0.013(2) 0.000
B2 0.056(8) 0.105(12) 0.039(7) 0.000 0.010(6) 0.000
F4 0.102(5) 0.068(4) 0.098(5) 0.000 0.047(5) 0.000
F5 0.077(6) 0.107(7) 0.058(6) -0.010(5) -0.026(5) 0.021(5)
F6 0.076(6) 0.056(5) 0.068(6) -0.010(4) -0.019(5) 0.008(5)
F7' 0.148(13) 0.076(8) 0.137(12) -0.036(8) 0.047(11) 0.035(9)
C25 0.073(9) 0.063(8) 0.183(16) 0.000 -0.039(10) 0.000
Cl1 0.100(3) 0.143(4) 0.150(4) 0.000 -0.010(3) 0.000
Cl2 0.207(4) 0.117(3) 0.183(4) -0.056(3) -0.078(3) 0.073(3)
C26 0.12(2) 0.056(14) 0.033(12) 0.000 -0.013(15) 0.000
Cl3 0.085(4) 0.067(3) 0.039(3) 0.000 0.000(3) 0.000
C26' 0.093(18) 0.057(14) 0.037(12) 0.000 0.021(13) 0.000
Cl3' 0.078(4) 0.109(6) 0.122(6) 0.000 0.030(4) 0.000
Cl4 0.187(4) 0.101(2) 0.230(5) 0.049(3) 0.036(3) 0.023(2)
C27 0.053(6) 0.054(6) 0.067(7) 0.000 -0.008(5) 0.000
Cl5 0.099(3) 0.047(2) 0.084(3) 0.002(2) 0.013(2) 0.010(2)
Cl6 0.101(3) 0.123(5) 0.110(3) -0.052(3) 0.030(3) 0.006(3)
Cl7 0.105(4) 0.122(4) 0.107(4) 0.058(3) -0.012(3) 0.030(3)

loop_
_atom_type_symbol
_atom_type_description
_atom_type_scat_dispersion_real
_atom_type_scat_dispersion_imag
_atom_type_scat_source
C C 0.0033 0.0016 'International Tables Vol C Tables 4.2.6.8 and 6.1.1.4'
H H 0.0000 0.0000 'International Tables Vol C Tables 4.2.6.8 and 6.1.1.4'
B B 0.0013 0.0007 'International Tables Vol C Tables 4.2.6.8 and 6.1.1.4'
N N 0.0061 0.0033 'International Tables Vol C Tables 4.2.6.8 and 6.1.1.4'
O O 0.0106 0.0060 'International Tables Vol C Tables 4.2.6.8 and 6.1.1.4'
F F 0.0171 0.0103 'International Tables Vol C Tables 4.2.6.8 and 6.1.1.4'
Cl Cl 0.1484 0.1585 'International Tables Vol C Tables 4.2.6.8 and 6.1.1.4'
Ru Ru -1.2594 0.8363 'International Tables Vol C Tables 4.2.6.8 and 6.1.1.4'

loop_
_geom_angle_atom_site_label_1
_geom_angle_atom_site_label_2
_geom_angle_atom_site_label_3
_geom_angle
_geom_angle_site_symmetry_1
_geom_angle_site_symmetry_3
_geom_angle_publ_flag
C5 Ru1 C6 90.9(3) . . ?
C5 Ru1 C4 88.7(3) . . ?
C6 Ru1 C4 179.6(3) . . ?
C5 Ru1 F1 179.7(3) . . ?
C6 Ru1 F1 89.4(3) . . ?
C4 Ru1 F1 91.0(3) . . ?
C5 Ru1 C1 93.49(13) . . ?
C6 Ru1 C1 88.63(14) . . ?
C4 Ru1 C1 91.39(14) . . ?
F1 Ru1 C1 86.52(13) . . ?
C5 Ru1 C1 93.49(14) . 7_565 ?
C6 Ru1 C1 88.63(14) . 7_565 ?
C4 Ru1 C1 91.39(14) . 7_565 ?
F1 Ru1 C1 86.52(13) . 7_565 ?
C1 Ru1 C1 172.5(3) . 7_565 ?
C1 N1 C2 111.2(5) . . ?
C1 N1 C7 128.5(5) . . ?
C2 N1 C7 119.5(5) . . ?
C1 N2 C3 111.6(5) . . ?
C1 N2 C16 128.0(5) . . ?
C3 N2 C16 120.2(5) . . ?
N1 C1 N2 103.3(5) . . ?
N1 C1 Ru1 127.4(4) . . ?
N2 C1 Ru1 128.8(4) . . ?
C3 C2 N1 107.1(6) . . ?
C3 C2 H2 126.4 . . ?
N1 C2 H2 126.4 . . ?
C2 C3 N2 106.8(6) . . ?
C2 C3 H3 126.6 . . ?
N2 C3 H3 126.6 . . ?
O1 C4 Ru1 176.9(7) . . ?
O2 C5 Ru1 179.6(6) . . ?
O3 C6 Ru1 179.8(7) . . ?
C12 C7 C8 123.0(6) . . ?
C12 C7 N1 119.4(5) . . ?
C8 C7 N1 117.1(5) . . ?
C9 C8 C7 118.0(7) . . ?
C9 C8 C13 120.0(7) . . ?
C7 C8 C13 121.9(6) . . ?
C8 C9 C10 122.5(7) . . ?
C8 C9 H9 118.8 . . ?
C10 C9 H9 118.8 . . ?
C9 C10 C11 118.0(7) . . ?
C9 C10 C14 122.1(9) . . ?
C11 C10 C14 119.9(10) . . ?
C10 C11 C12 122.3(8) . . ?
C10 C11 H11 118.9 . . ?
C12 C11 H11 118.9 . . ?
C7 C12 C11 116.0(6) . . ?
C7 C12 C15 122.9(6) . . ?
C11 C12 C15 120.9(6) . . ?
C8 C13 H13A 109.3 . . ?
C8 C13 H13B 109.5 . . ?
H13A C13 H13B 109.5 . . ?
C8 C13 H13C 109.6 . . ?
H13A C13 H13C 109.5 . . ?
H13B C13 H13C 109.5 . . ?
C10 C14 H14A 109.9 . . ?
C10 C14 H14B 109.5 . . ?
H14A C14 H14B 109.5 . . ?
C10 C14 H14C 109.1 . . ?
H14A C14 H14C 109.5 . . ?
H14B C14 H14C 109.5 . . ?
C12 C15 H15A 109.6 . . ?
C12 C15 H15B 109.5 . . ?
H15A C15 H15B 109.5 . . ?
C12 C15 H15C 109.2 . . ?
H15A C15 H15C 109.5 . . ?
H15B C15 H15C 109.5 . . ?
C17 C16 C21 122.2(5) . . ?
C17 C16 N2 118.2(5) . . ?
C21 C16 N2 119.2(5) . . ?
C18 C17 C16 118.0(6) . . ?
C18 C17 C22 120.1(6) . . ?
C16 C17 C22 121.6(5) . . ?
C17 C18 C19 121.7(6) . . ?
C17 C18 H18 119.2 . . ?
C19 C18 H18 119.2 . . ?
C20 C19 C18 118.6(6) . . ?
C20 C19 C23 119.9(6) . . ?
C18 C19 C23 121.4(6) . . ?
C19 C20 C21 122.4(6) . . ?
C19 C20 H20 118.8 . . ?
C21 C20 H20 118.8 . . ?
C16 C21 C20 116.7(6) . . ?
C16 C21 C24 122.3(5) . . ?
C20 C21 C24 121.0(5) . . ?
C17 C22 H22A 109.4 . . ?
C17 C22 H22B 109.5 . . ?
H22A C22 H22B 109.5 . . ?
C17 C22 H22C 109.5 . . ?
H22A C22 H22C 109.5 . . ?
H22B C22 H22C 109.5 . . ?
C19 C23 H23A 109.6 . . ?
C19 C23 H23B 109.2 . . ?
H23A C23 H23B 109.5 . . ?
C19 C23 H23C 109.6 . . ?
H23A C23 H23C 109.5 . . ?
H23B C23 H23C 109.5 . . ?
C21 C24 H24A 109.6 . . ?
C21 C24 H24B 109.2 . . ?
H24A C24 H24B 109.5 . . ?
C21 C24 H24C 109.6 . . ?
H24A C24 H24C 109.5 . . ?
H24B C24 H24C 109.5 . . ?
F2 B1 F2 111.2(7) . 7_565 ?
F2 B1 F3 110.6(5) . . ?
F2 B1 F3 110.6(5) 7_565 . ?
F2 B1 F1 108.0(5) . . ?
F2 B1 F1 108.0(5) 7_565 . ?
F3 B1 F1 108.2(6) . . ?
B1 F1 Ru1 122.3(4) . . ?
F7' B2 F7' 103.7(17) 7_575 . ?
F7' B2 F4 128.1(8) 7_575 . ?
F7' B2 F4 128.1(8) . . ?
F7' B2 F5 52.5(10) 7_575 7_575 ?
F7' B2 F5 112.5(14) . 7_575 ?
F4 B2 F5 100.2(8) . 7_575 ?
F7' B2 F5 112.5(14) 7_575 . ?
F7' B2 F5 52.5(10) . . ?
F4 B2 F5 100.2(8) . . ?
F5 B2 F5 78.1(11) 7_575 . ?
F7' B2 F6 115.0(13) 7_575 . ?
F7' B2 F6 50.2(9) . . ?
F4 B2 F6 100.4(9) . . ?
F5 B2 F6 159.1(12) 7_575 . ?
F5 B2 F6 94.7(6) . . ?
F7' B2 F6 50.2(9) 7_575 7_575 ?
F7' B2 F6 115.0(13) . 7_575 ?
F4 B2 F6 100.4(9) . 7_575 ?
F5 B2 F6 94.7(6) 7_575 7_575 ?
F5 B2 F6 159.1(12) . 7_575 ?
F6 B2 F6 85.0(10) . 7_575 ?
Cl2 C25 Cl2 122.9(11) 7_575 . ?
Cl2 C25 Cl1 105.5(6) 7_575 . ?
Cl2 C25 Cl1 105.5(6) . . ?
Cl2 C25 H25 107.4 7_575 . ?
Cl2 C25 H25 107.4 . . ?
Cl1 C25 H25 107.4 . . ?
Cl4 C26 Cl4 122.8(17) 7_575 . ?
Cl4 C26 Cl3 98.8(11) 7_575 . ?
Cl4 C26 Cl3 98.8(11) . . ?
Cl4 C26 H26 99.5 7_575 . ?
Cl4 C26 H26 99.5 . . ?
Cl3 C26 H26 141.3 . . ?
Cl4 C26' Cl4 119.3(13) 7_575 . ?
Cl4 C26' Cl3' 104.3(11) 7_575 . ?
Cl4 C26' Cl3' 104.3(11) . . ?
Cl4 C26' H26 100.5 7_575 . ?
Cl4 C26' H26 100.5 . . ?
Cl3' C26' H26 129.5 . . ?
C26 Cl4 C26' 36.9(11) . . ?
Cl5 C27 Cl5 168.6(8) 7_575 . ?
Cl5 C27 Cl6 79.1(4) 7_575 . ?
Cl5 C27 Cl6 112.0(5) . . ?
Cl5 C27 Cl6 112.0(5) 7_575 7_575 ?
Cl5 C27 Cl6 79.1(4) . 7_575 ?
Cl6 C27 Cl6 32.9(4) . 7_575 ?
Cl5 C27 Cl7 108.6(6) 7_575 7_575 ?
Cl5 C27 Cl7 63.7(3) . 7_575 ?
Cl6 C27 Cl7 123.2(6) . 7_575 ?
Cl6 C27 Cl7 109.3(5) 7_575 7_575 ?
Cl5 C27 Cl7 63.7(3) 7_575 . ?
Cl5 C27 Cl7 108.6(6) . . ?
Cl6 C27 Cl7 109.3(5) . . ?
Cl6 C27 Cl7 123.2(6) 7_575 . ?
Cl7 C27 Cl7 45.0(5) 7_575 . ?
Cl5 C27 H27 89.8 7_575 . ?
Cl5 C27 H27 89.8 . . ?
Cl6 C27 H27 104.2 . . ?
Cl6 C27 H27 104.2 7_575 . ?
Cl7 C27 H27 131.2 7_575 . ?
Cl7 C27 H27 131.2 . . ?
C27 Cl5 Cl7 61.2(4) . 7_575 ?
C27 Cl5 Cl6 52.4(4) . 7_575 ?
Cl7 Cl5 Cl6 91.8(3) 7_575 7_575 ?
Cl6 Cl6 C27 73.6(2) 7_575 . ?
Cl6 Cl6 Cl5 122.04(16) 7_575 7_575 ?
C27 Cl6 Cl5 48.50(19) . 7_575 ?
Cl7 Cl7 C27 67.5(2) 7_575 . ?
Cl7 Cl7 Cl5 122.44(19) 7_575 7_575 ?
C27 Cl7 Cl5 55.1(2) . 7_575 ?

loop_
_geom_bond_atom_site_label_1
_geom_bond_atom_site_label_2
_geom_bond_distance
_geom_bond_site_symmetry_2
_geom_bond_publ_flag
Ru1 C5 1.857(8) . ?
Ru1 C6 1.978(9) . ?
Ru1 C4 1.986(8) . ?
Ru1 F1 2.132(5) . ?
Ru1 C1 2.177(6) . ?
Ru1 C1 2.177(6) 7_565 ?
N1 C1 1.358(7) . ?
N1 C2 1.388(8) . ?
N1 C7 1.452(7) . ?
N2 C1 1.362(7) . ?
N2 C3 1.380(8) . ?
N2 C16 1.449(7) . ?
O1 C4 1.113(9) . ?
O2 C5 1.148(9) . ?
O3 C6 1.124(9) . ?
C2 C3 1.324(9) . ?
C2 H2 0.9300 . ?
C3 H3 0.9300 . ?
C7 C12 1.379(8) . ?
C7 C8 1.393(9) . ?
C8 C9 1.361(9) . ?
C8 C13 1.509(10) . ?
C9 C10 1.375(12) . ?
C9 H9 0.9300 . ?
C10 C11 1.390(12) . ?
C10 C14 1.513(10) . ?
C11 C12 1.408(9) . ?
C11 H11 0.9300 . ?
C12 C15 1.506(9) . ?
C13 H13A 0.9600 . ?
C13 H13B 0.9600 . ?
C13 H13C 0.9600 . ?
C14 H14A 0.9600 . ?
C14 H14B 0.9600 . ?
C14 H14C 0.9600 . ?
C15 H15A 0.9600 . ?
C15 H15B 0.9600 . ?
C15 H15C 0.9600 . ?
C16 C17 1.391(8) . ?
C16 C21 1.392(8) . ?
C17 C18 1.380(9) . ?
C17 C22 1.512(8) . ?
C18 C19 1.381(9) . ?
C18 H18 0.9300 . ?
C19 C20 1.375(9) . ?
C19 C23 1.518(9) . ?
C20 C21 1.396(8) . ?
C20 H20 0.9300 . ?
C21 C24 1.500(8) . ?
C22 H22A 0.9600 . ?
C22 H22B 0.9600 . ?
C22 H22C 0.9600 . ?
C23 H23A 0.9600 . ?
C23 H23B 0.9600 . ?
C23 H23C 0.9600 . ?
C24 H24A 0.9600 . ?
C24 H24B 0.9600 . ?
C24 H24C 0.9600 . ?
B1 F2 1.378(6) . ?
B1 F2 1.378(6) 7_565 ?
B1 F3 1.402(10) . ?
B1 F1 1.491(11) . ?
B2 F7' 1.162(12) 7_575 ?
B2 F7' 1.162(11) . ?
B2 F4 1.354(14) . ?
B2 F5 1.492(14) 7_575 ?
B2 F5 1.492(14) . ?
B2 F6 1.500(13) . ?
B2 F6 1.500(13) 7_575 ?
C25 Cl2 1.672(9) 7_575 ?
C25 Cl2 1.672(9) . ?
C25 Cl1 1.826(17) . ?
C25 H25 0.9800 . ?
C26 Cl4 1.633(13) 7_575 ?
C26 Cl4 1.633(13) . ?
C26 Cl3 1.78(3) . ?
C26 H26 1.0930 . ?
C26' Cl4 1.661(12) 7_575 ?
C26' Cl4 1.661(12) . ?
C26' Cl3' 1.72(3) . ?
C26' H26 1.0317 . ?
C27 Cl5 1.667(4) 7_575 ?
C27 Cl5 1.667(4) . ?
C27 Cl6 1.763(11) . ?
C27 Cl6 1.763(11) 7_575 ?
C27 Cl7 1.779(10) 7_575 ?
C27 Cl7 1.779(10) . ?
C27 H27 1.1164 . ?
Cl5 Cl7 1.821(7) 7_575 ?
Cl5 Cl6 2.185(7) 7_575 ?
Cl6 Cl6 0.998(10) 7_575 ?
Cl6 Cl5 2.185(7) 7_575 ?
Cl7 Cl7 1.363(11) 7_575 ?
Cl7 Cl5 1.821(7) 7_575 ?

loop_
_geom_torsion_atom_site_label_1
_geom_torsion_atom_site_label_2
_geom_torsion_atom_site_label_3
_geom_torsion_atom_site_label_4
_geom_torsion
_geom_torsion_site_symmetry_1
_geom_torsion_site_symmetry_2
_geom_torsion_site_symmetry_3
_geom_torsion_site_symmetry_4
_geom_torsion_publ_flag
C2 N1 C1 N2 0.5(6) . . . . ?
C7 N1 C1 N2 -168.7(5) . . . . ?
C2 N1 C1 Ru1 -172.0(4) . . . . ?
C7 N1 C1 Ru1 18.7(8) . . . . ?
C3 N2 C1 N1 -0.9(6) . . . . ?
C16 N2 C1 N1 174.2(5) . . . . ?
C3 N2 C1 Ru1 171.5(4) . . . . ?
C16 N2 C1 Ru1 -13.4(8) . . . . ?
C5 Ru1 C1 N1 -131.1(5) . . . . ?
C6 Ru1 C1 N1 138.1(5) . . . . ?
C4 Ru1 C1 N1 -42.3(5) . . . . ?
F1 Ru1 C1 N1 48.6(5) . . . . ?
C1 Ru1 C1 N1 70(2) 7_565 . . . ?
C5 Ru1 C1 N2 58.2(5) . . . . ?
C6 Ru1 C1 N2 -32.6(5) . . . . ?
C4 Ru1 C1 N2 147.0(5) . . . . ?
F1 Ru1 C1 N2 -122.1(5) . . . . ?
C1 Ru1 C1 N2 -101(2) 7_565 . . . ?
C1 N1 C2 C3 0.0(7) . . . . ?
C7 N1 C2 C3 170.4(5) . . . . ?
N1 C2 C3 N2 -0.6(7) . . . . ?
C1 N2 C3 C2 1.0(7) . . . . ?
C16 N2 C3 C2 -174.5(5) . . . . ?
C5 Ru1 C4 O1 0.00(3) . . . . ?
C6 Ru1 C4 O1 0.0(2) . . . . ?
F1 Ru1 C4 O1 180.00(3) . . . . ?
C1 Ru1 C4 O1 -93.46(14) . . . . ?
C1 Ru1 C4 O1 93.46(14) 7_565 . . . ?
C6 Ru1 C5 O2 0(3) . . . . ?
C4 Ru1 C5 O2 180(100) . . . . ?
F1 Ru1 C5 O2 180(100) . . . . ?
C1 Ru1 C5 O2 -89(3) . . . . ?
C1 Ru1 C5 O2 89(3) 7_565 . . . ?
C5 Ru1 C6 O3 0(100) . . . . ?
C4 Ru1 C6 O3 0(100) . . . . ?
F1 Ru1 C6 O3 180(100) . . . . ?
C1 Ru1 C6 O3 93(100) . . . . ?
C1 Ru1 C6 O3 -93(100) 7_565 . . . ?
C1 N1 C7 C12 -105.1(7) . . . . ?
C2 N1 C7 C12 86.4(7) . . . . ?
C1 N1 C7 C8 83.5(7) . . . . ?
C2 N1 C7 C8 -85.0(7) . . . . ?
C12 C7 C8 C9 6.3(10) . . . . ?
N1 C7 C8 C9 177.5(6) . . . . ?
C12 C7 C8 C13 -172.3(6) . . . . ?
N1 C7 C8 C13 -1.1(9) . . . . ?
C7 C8 C9 C10 -1.9(11) . . . . ?
C13 C8 C9 C10 176.7(7) . . . . ?
C8 C9 C10 C11 -1.5(12) . . . . ?
C8 C9 C10 C14 179.9(8) . . . . ?
C9 C10 C11 C12 0.8(12) . . . . ?
C14 C10 C11 C12 179.4(8) . . . . ?
C8 C7 C12 C11 -6.9(9) . . . . ?
N1 C7 C12 C11 -177.8(6) . . . . ?
C8 C7 C12 C15 167.8(6) . . . . ?
N1 C7 C12 C15 -3.1(9) . . . . ?
C10 C11 C12 C7 3.3(10) . . . . ?
C10 C11 C12 C15 -171.6(7) . . . . ?
C1 N2 C16 C17 -78.7(7) . . . . ?
C3 N2 C16 C17 96.0(7) . . . . ?
C1 N2 C16 C21 108.9(6) . . . . ?
C3 N2 C16 C21 -76.3(7) . . . . ?
C21 C16 C17 C18 -7.6(9) . . . . ?
N2 C16 C17 C18 -179.7(5) . . . . ?
C21 C16 C17 C22 166.8(6) . . . . ?
N2 C16 C17 C22 -5.3(8) . . . . ?
C16 C17 C18 C19 2.2(10) . . . . ?
C22 C17 C18 C19 -172.2(6) . . . . ?
C17 C18 C19 C20 2.6(10) . . . . ?
C17 C18 C19 C23 -178.3(6) . . . . ?
C18 C19 C20 C21 -2.3(10) . . . . ?
C23 C19 C20 C21 178.6(6) . . . . ?
C17 C16 C21 C20 7.7(9) . . . . ?
N2 C16 C21 C20 179.8(5) . . . . ?
C17 C16 C21 C24 -172.7(6) . . . . ?
N2 C16 C21 C24 -0.6(8) . . . . ?
C19 C20 C21 C16 -2.7(9) . . . . ?
C19 C20 C21 C24 177.7(6) . . . . ?
F2 B1 F1 Ru1 -60.2(5) . . . . ?
F2 B1 F1 Ru1 60.2(5) 7_565 . . . ?
F3 B1 F1 Ru1 180.000(2) . . . . ?
C5 Ru1 F1 B1 180.00(18) . . . . ?
C6 Ru1 F1 B1 0.000(2) . . . . ?
C4 Ru1 F1 B1 180.000(2) . . . . ?
C1 Ru1 F1 B1 88.66(14) . . . . ?
C1 Ru1 F1 B1 -88.66(14) 7_565 . . . ?
Cl4 C26 Cl4 C26' 56(2) 7_575 . . . ?
Cl3 C26 Cl4 C26' 162(2) . . . . ?
Cl4 C26' Cl4 C26 -51.8(16) 7_575 . . . ?
Cl3' C26' Cl4 C26 -168(2) . . . . ?
Cl5 C27 Cl5 Cl7 50(4) 7_575 . . 7_575 ?
Cl6 C27 Cl5 Cl7 -117.3(7) . . . 7_575 ?
Cl6 C27 Cl5 Cl7 -118.0(5) 7_575 . . 7_575 ?
Cl7 C27 Cl5 Cl7 3.5(3) . . . 7_575 ?
Cl5 C27 Cl5 Cl6 168(4) 7_575 . . 7_575 ?
Cl6 C27 Cl5 Cl6 0.7(3) . . . 7_575 ?
Cl7 C27 Cl5 Cl6 118.0(5) 7_575 . . 7_575 ?
Cl7 C27 Cl5 Cl6 121.5(7) . . . 7_575 ?
Cl5 C27 Cl6 Cl6 -178.7(4) 7_575 . . 7_575 ?
Cl5 C27 Cl6 Cl6 -1.4(5) . . . 7_575 ?
Cl7 C27 Cl6 Cl6 -73.5(3) 7_575 . . 7_575 ?
Cl7 C27 Cl6 Cl6 -121.8(4) . . . 7_575 ?
Cl5 C27 Cl6 Cl5 177.4(9) . . . 7_575 ?
Cl6 C27 Cl6 Cl5 178.7(4) 7_575 . . 7_575 ?
Cl7 C27 Cl6 Cl5 105.2(6) 7_575 . . 7_575 ?
Cl7 C27 Cl6 Cl5 57.0(3) . . . 7_575 ?
Cl5 C27 Cl7 Cl7 -175.3(4) 7_575 . . 7_575 ?
Cl5 C27 Cl7 Cl7 -4.4(4) . . . 7_575 ?
Cl6 C27 Cl7 Cl7 118.0(5) . . . 7_575 ?
Cl6 C27 Cl7 Cl7 84.5(4) 7_575 . . 7_575 ?
Cl5 C27 Cl7 Cl5 170.9(8) . . . 7_575 ?
Cl6 C27 Cl7 Cl5 -66.7(3) . . . 7_575 ?
Cl6 C27 Cl7 Cl5 -100.2(5) 7_575 . . 7_575 ?
Cl7 C27 Cl7 Cl5 175.3(4) 7_575 . . 7_575 ?
